data_7210853
loop_
_publ_author_name
'Liu, Lu'
'Huang, Chao'
'Wang, Zhengchuang'
'Wu, Dongqing'
'Hou, Hongwei'
'Fan, Yaoting'

_publ_section_title
;
 Entangled Zn(ii)/Cd(ii) coordination complexes based on a flexible
 bis(methylbenzimidazole) ligand and different dicarboxylates
;
_journal_issue 35
_journal_name_full CrystEngComm
_journal_page_first 7095
_journal_paper_doi 10.1039/c3ce40823j
_journal_volume 15
_journal_year 2013
_chemical_formula_moiety 'C25 H21 N2 O5 Zn'
_chemical_formula_sum 'C25 H21 N2 O5 Zn'
_chemical_formula_weight 494.81
_chemical_name_systematic
; 
 ? 
;
_space_group_IT_number 14
_symmetry_cell_setting monoclinic
_symmetry_space_group_name_Hall '-P 2ybc'
_symmetry_space_group_name_H-M 'P 1 21/c 1'
_atom_sites_solution_hydrogens geom
_atom_sites_solution_primary direct
_atom_sites_solution_secondary difmap
_audit_creation_method SHELXL-97
_cell_angle_alpha 90.00
_cell_angle_beta 100.06(3)
_cell_angle_gamma 90.00
_cell_formula_units_Z 4
_cell_length_a 11.922(2)
_cell_length_b 14.355(3)
_cell_length_c 13.754(3)
_cell_measurement_temperature 293(2)
_cell_volume 2317.7(8)
_computing_structure_refinement 'SHELXL-97 (Sheldrick, 1997)'
_computing_structure_solution 'SHELXS-97 (Sheldrick, 1990)'
_diffrn_ambient_temperature 293(2)
_diffrn_measured_fraction_theta_full 0.996
_diffrn_measured_fraction_theta_max 0.996
_diffrn_radiation_monochromator graphite
_diffrn_radiation_source 'fine-focus sealed tube'
_diffrn_radiation_type MoK\a
_diffrn_radiation_wavelength 0.71073
_diffrn_reflns_av_R_equivalents 0.0442
_diffrn_reflns_av_sigmaI/netI 0.0457
_diffrn_reflns_limit_h_max 14
_diffrn_reflns_limit_h_min -14
_diffrn_reflns_limit_k_max 17
_diffrn_reflns_limit_k_min -16
_diffrn_reflns_limit_l_max 12
_diffrn_reflns_limit_l_min -16
_diffrn_reflns_number 14251
_diffrn_reflns_theta_full 24.99
_diffrn_reflns_theta_max 24.99
_diffrn_reflns_theta_min 1.73
_exptl_absorpt_coefficient_mu 1.098
_exptl_absorpt_correction_T_max 0.8103
_exptl_absorpt_correction_T_min 0.7785
_exptl_absorpt_correction_type multi-scan
_exptl_absorpt_process_details sadabs
_exptl_crystal_density_diffrn 1.418
_exptl_crystal_density_method 'not measured'
_exptl_crystal_F_000 1020
_exptl_crystal_size_max 0.24
_exptl_crystal_size_mid 0.20
_exptl_crystal_size_min 0.20
_refine_diff_density_max 0.586
_refine_diff_density_min -0.464
_refine_diff_density_rms 0.117
_refine_ls_extinction_method none
_refine_ls_goodness_of_fit_ref 0.901
_refine_ls_hydrogen_treatment constr
_refine_ls_matrix_type full
_refine_ls_number_parameters 299
_refine_ls_number_reflns 4055
_refine_ls_number_restraints 0
_refine_ls_restrained_S_all 0.901
_refine_ls_R_factor_all 0.0641
_refine_ls_R_factor_gt 0.0520
_refine_ls_shift/su_max 0.002
_refine_ls_shift/su_mean 0.000
_refine_ls_structure_factor_coef Fsqd
_refine_ls_weighting_details 'calc w=1/[\s^2^(Fo^2^)+(0.1110P)^2^+3.2398P] where P=(Fo^2^+2Fc^2^)/3'
_refine_ls_weighting_scheme calc
_refine_ls_wR_factor_gt 0.1470
_refine_ls_wR_factor_ref 0.1643
_reflns_number_gt 3507
_reflns_number_total 4055
_reflns_threshold_expression >2sigma(I)
_cod_data_source_file c3ce40823j.txt
_cod_data_source_block complex5
_cod_original_cell_volume 2317.8(8)
_cod_original_sg_symbol_H-M 'P 21/c'
_cod_database_code 7210853

loop_
_symmetry_equiv_pos_as_xyz
'x, y, z'
'-x, y+1/2, -z+1/2'
'-x, -y, -z'
'x, -y-1/2, z-1/2'

loop_
_atom_site_label
_atom_site_type_symbol
_atom_site_fract_x
_atom_site_fract_y
_atom_site_fract_z
_atom_site_U_iso_or_equiv
_atom_site_adp_type
_atom_site_occupancy
_atom_site_symmetry_multiplicity
_atom_site_calc_flag
_atom_site_refinement_flags
Zn1 Zn 1.05819(3) 1.06511(3) 0.93538(3) 0.0326(2) Uani 1 1 d .
O3 O 1.1343(3) 0.9344(2) 0.9369(3) 0.0517(8) Uani 1 1 d .
O4 O 0.9215(2) 1.0110(2) 0.8394(2) 0.0491(8) Uani 1 1 d .
O1 O 1.1605(3) 1.0864(2) 1.0670(2) 0.0482(8) Uani 1 1 d .
C17 C 0.7549(3) 0.9329(3) 0.7661(3) 0.0357(9) Uani 1 1 d .
N1 N 1.1427(3) 1.1273(2) 0.8371(3) 0.0384(8) Uani 1 1 d .
O2 O 0.9436(2) 1.1617(2) 0.9659(2) 0.0488(8) Uani 1 1 d .
O5 O 0.5211(3) 0.8688(3) 0.5150(2) 0.0624(10) Uani 1 1 d .
C13 C 1.2350(3) 0.7984(3) 0.9939(3) 0.0401(10) Uani 1 1 d .
C18 C 0.7424(3) 0.9863(3) 0.6806(3) 0.0427(10) Uani 1 1 d .
H18 H 0.7899 1.0372 0.6776 0.051 Uiso 1 1 calc R
C3 C 1.2535(3) 1.1017(3) 0.8265(3) 0.0398(10) Uani 1 1 d .
C2 C 1.3426(4) 1.0668(4) 0.8948(4) 0.0568(14) Uani 1 1 d .
H2 H 1.3342 1.0549 0.9596 0.068 Uiso 1 1 calc R
N2 N 1.1655(3) 1.1590(3) 0.6837(3) 0.0412(8) Uani 1 1 d .
C20 C 0.5927(3) 0.8886(3) 0.6027(3) 0.0414(10) Uani 1 1 d .
C12 C 1.1336(3) 0.8622(3) 0.9868(3) 0.0401(10) Uani 1 1 d .
C16 C 0.8459(4) 0.9542(3) 0.8530(3) 0.0410(10) Uani 1 1 d .
C21 C 0.6020(4) 0.8342(3) 0.6869(3) 0.0480(11) Uani 1 1 d .
H21 H 0.5551 0.7826 0.6885 0.058 Uiso 1 1 calc R
C19 C 0.6609(4) 0.9647(4) 0.6006(3) 0.0460(11) Uani 1 1 d .
H19 H 0.6521 1.0021 0.5446 0.055 Uiso 1 1 calc R
C7 C 1.0953(4) 1.1619(3) 0.7510(3) 0.0394(10) Uani 1 1 d .
C23 C 0.4264(4) 0.8109(3) 0.5130(3) 0.0455(11) Uani 1 1 d .
C4 C 1.2672(4) 1.1199(3) 0.7297(3) 0.0395(10) Uani 1 1 d .
C22 C 0.6820(4) 0.8577(3) 0.7684(3) 0.0451(11) Uani 1 1 d .
H22 H 0.6872 0.8226 0.8258 0.054 Uiso 1 1 calc R
C14 C 1.3146(4) 0.8111(4) 0.9330(4) 0.0514(12) Uani 1 1 d .
H14 H 1.3030 0.8574 0.8850 0.062 Uiso 1 1 calc R
C25 C 0.3480(4) 0.8272(4) 0.5731(4) 0.0510(12) Uani 1 1 d .
H25 H 0.3594 0.8746 0.6199 0.061 Uiso 1 1 calc R
C15 C 1.2519(4) 0.7283(3) 1.0628(3) 0.0461(11) Uani 1 1 d .
H15 H 1.1980 0.7179 1.1030 0.055 Uiso 1 1 calc R
C9 C 1.1382(5) 1.1831(4) 0.5784(3) 0.0530(12) Uani 1 1 d .
H9A H 1.2041 1.2124 0.5586 0.064 Uiso 1 1 calc R
H9B H 1.0763 1.2279 0.5684 0.064 Uiso 1 1 calc R
C8 C 0.9791(4) 1.2056(4) 0.7308(4) 0.0538(12) Uani 1 1 d .
H8A H 0.9408 1.1941 0.7855 0.081 Uiso 1 1 calc R
H8B H 0.9358 1.1792 0.6719 0.081 Uiso 1 1 calc R
H8C H 0.9866 1.2716 0.7223 0.081 Uiso 1 1 calc R
C5 C 1.3693(4) 1.1022(4) 0.6966(4) 0.0540(12) Uani 1 1 d .
H5 H 1.3776 1.1137 0.6317 0.065 Uiso 1 1 calc R
C6 C 1.4563(5) 1.0669(4) 0.7646(5) 0.0659(16) Uani 1 1 d .
H6 H 1.5255 1.0536 0.7451 0.079 Uiso 1 1 calc R
C1 C 1.4448(4) 1.0502(4) 0.8629(5) 0.0704(17) Uani 1 1 d .
H1 H 1.5066 1.0276 0.9073 0.084 Uiso 1 1 calc R
C24 C 0.4106(4) 0.7438(4) 0.4423(4) 0.0563(13) Uani 1 1 d .
H24 H 0.4637 0.7351 0.4010 0.068 Uiso 1 1 calc R
C10 C 1.1044(6) 1.0991(5) 0.5140(4) 0.082(2) Uani 1 1 d .
H10A H 1.0870 1.1205 0.4461 0.098 Uiso 1 1 calc R
H10B H 1.1706 1.0589 0.5191 0.098 Uiso 1 1 calc R
C11 C 1.0123(7) 1.0441(5) 0.5317(5) 0.085(2) Uani 1 1 d .
H11A H 0.9443 1.0825 0.5215 0.101 Uiso 1 1 calc R
H11B H 1.0267 1.0256 0.6006 0.101 Uiso 1 1 calc R

loop_
_atom_site_aniso_label
_atom_site_aniso_U_11
_atom_site_aniso_U_22
_atom_site_aniso_U_33
_atom_site_aniso_U_23
_atom_site_aniso_U_13
_atom_site_aniso_U_12
Zn1 0.0242(3) 0.0390(3) 0.0336(3) 0.00130(19) 0.0024(2) 0.00146(18)
O3 0.0499(19) 0.047(2) 0.060(2) 0.0083(16) 0.0128(16) 0.0187(14)
O4 0.0381(16) 0.055(2) 0.0491(19) -0.0013(15) -0.0069(14) -0.0137(15)
O1 0.0417(17) 0.0598(19) 0.0386(17) 0.0028(15) -0.0053(14) -0.0049(15)
C17 0.029(2) 0.040(2) 0.036(2) -0.0020(18) -0.0006(17) 0.0023(16)
N1 0.0295(17) 0.048(2) 0.0372(19) 0.0071(16) 0.0045(14) 0.0036(15)
O2 0.0338(16) 0.0512(19) 0.062(2) -0.0047(16) 0.0110(15) 0.0086(14)
O5 0.0496(19) 0.096(3) 0.0373(17) 0.0087(17) -0.0030(15) -0.0426(19)
C13 0.029(2) 0.045(2) 0.043(2) -0.008(2) -0.0017(17) 0.0060(18)
C18 0.034(2) 0.049(3) 0.044(2) 0.004(2) 0.0020(19) -0.0137(19)
C3 0.032(2) 0.047(2) 0.042(2) 0.008(2) 0.0077(18) -0.0012(19)
C2 0.035(2) 0.081(4) 0.054(3) 0.021(3) 0.007(2) 0.009(2)
N2 0.049(2) 0.043(2) 0.0316(18) -0.0003(15) 0.0048(16) -0.0068(17)
C20 0.031(2) 0.057(3) 0.034(2) 0.002(2) -0.0011(17) -0.0137(19)
C12 0.033(2) 0.045(3) 0.039(2) -0.008(2) -0.0014(18) 0.0075(19)
C16 0.032(2) 0.044(2) 0.044(3) -0.012(2) -0.0010(19) 0.0061(19)
C21 0.039(2) 0.050(3) 0.051(3) 0.008(2) -0.002(2) -0.018(2)
C19 0.037(2) 0.063(3) 0.037(2) 0.010(2) 0.0021(19) -0.014(2)
C7 0.036(2) 0.041(2) 0.040(2) 0.0023(19) 0.0033(18) -0.0047(18)
C23 0.033(2) 0.062(3) 0.038(2) 0.009(2) -0.0042(18) -0.015(2)
C4 0.038(2) 0.043(2) 0.038(2) -0.0007(19) 0.0094(18) -0.0064(19)
C22 0.040(2) 0.048(3) 0.045(3) 0.008(2) 0.0002(19) -0.003(2)
C14 0.047(3) 0.056(3) 0.051(3) 0.006(2) 0.009(2) 0.015(2)
C25 0.050(3) 0.054(3) 0.048(3) -0.005(2) 0.005(2) -0.017(2)
C15 0.039(2) 0.052(3) 0.047(3) 0.001(2) 0.008(2) 0.012(2)
C9 0.067(3) 0.056(3) 0.035(2) 0.010(2) 0.006(2) -0.014(2)
C8 0.047(3) 0.057(3) 0.054(3) 0.012(2) 0.000(2) 0.013(2)
C5 0.052(3) 0.060(3) 0.055(3) -0.001(3) 0.023(2) -0.007(2)
C6 0.041(3) 0.078(4) 0.084(4) 0.004(3) 0.027(3) 0.007(2)
C1 0.034(3) 0.100(5) 0.078(4) 0.024(3) 0.013(3) 0.010(3)
C24 0.041(3) 0.071(3) 0.058(3) -0.007(3) 0.014(2) -0.017(2)
C10 0.119(6) 0.083(4) 0.042(3) -0.009(3) 0.008(3) -0.027(4)
C11 0.108(5) 0.087(4) 0.058(4) -0.016(3) 0.016(4) -0.036(4)

loop_
_atom_type_symbol
_atom_type_description
_atom_type_scat_dispersion_real
_atom_type_scat_dispersion_imag
_atom_type_scat_source
C C 0.0033 0.0016 'International Tables Vol C Tables 4.2.6.8 and 6.1.1.4'
H H 0.0000 0.0000 'International Tables Vol C Tables 4.2.6.8 and 6.1.1.4'
N N 0.0061 0.0033 'International Tables Vol C Tables 4.2.6.8 and 6.1.1.4'
O O 0.0106 0.0060 'International Tables Vol C Tables 4.2.6.8 and 6.1.1.4'
Zn Zn 0.2839 1.4301 'International Tables Vol C Tables 4.2.6.8 and 6.1.1.4'

loop_
_geom_angle_atom_site_label_1
_geom_angle_atom_site_label_2
_geom_angle_atom_site_label_3
_geom_angle
_geom_angle_site_symmetry_1
_geom_angle_site_symmetry_3
O1 Zn1 N1 103.77(14) . .
O1 Zn1 O2 91.93(14) . .
N1 Zn1 O2 105.45(14) . .
O1 Zn1 O4 156.39(13) . .
N1 Zn1 O4 99.67(14) . .
O2 Zn1 O4 84.55(13) . .
O1 Zn1 O3 86.22(14) . .
N1 Zn1 O3 97.85(14) . .
O2 Zn1 O3 156.37(13) . .
O4 Zn1 O3 87.78(14) . .
O1 Zn1 Zn1 80.62(10) . 3_777
N1 Zn1 Zn1 168.59(11) . 3_777
O2 Zn1 Zn1 84.73(9) . 3_777
O4 Zn1 Zn1 75.82(9) . 3_777
O3 Zn1 Zn1 71.72(10) . 3_777
C12 O3 Zn1 135.3(3) . .
C16 O4 Zn1 131.1(3) . .
C16 O1 Zn1 126.4(3) 3_777 .
C22 C17 C18 118.2(4) . .
C22 C17 C16 120.6(4) . .
C18 C17 C16 121.2(4) . .
C7 N1 C3 105.7(3) . .
C7 N1 Zn1 125.4(3) . .
C3 N1 Zn1 122.7(3) . .
C12 O2 Zn1 119.8(3) 3_777 .
C20 O5 C23 120.9(3) . .
C15 C13 C14 118.8(4) . .
C15 C13 C12 120.6(4) . .
C14 C13 C12 120.6(4) . .
C19 C18 C17 120.7(4) . .
C19 C18 H18 119.6 . .
C17 C18 H18 119.6 . .
C2 C3 C4 120.8(4) . .
C2 C3 N1 130.6(4) . .
C4 C3 N1 108.6(4) . .
C3 C2 C1 117.5(5) . .
C3 C2 H2 121.3 . .
C1 C2 H2 121.3 . .
C7 N2 C4 107.3(3) . .
C7 N2 C9 127.6(4) . .
C4 N2 C9 124.9(4) . .
O5 C20 C19 115.2(4) . .
O5 C20 C21 124.2(4) . .
C19 C20 C21 120.5(4) . .
O3 C12 O2 125.8(4) . 3_777
O3 C12 C13 117.3(4) . .
O2 C12 C13 116.8(4) 3_777 .
O1 C16 O4 125.9(4) 3_777 .
O1 C16 C17 117.2(4) 3_777 .
O4 C16 C17 116.9(4) . .
C22 C21 C20 118.9(4) . .
C22 C21 H21 120.5 . .
C20 C21 H21 120.5 . .
C18 C19 C20 120.4(4) . .
C18 C19 H19 119.8 . .
C20 C19 H19 119.8 . .
N1 C7 N2 112.6(4) . .
N1 C7 C8 124.1(4) . .
N2 C7 C8 123.2(4) . .
C24 C23 O5 116.5(4) . .
C24 C23 C25 121.9(4) . .
O5 C23 C25 121.3(4) . .
N2 C4 C3 105.9(4) . .
N2 C4 C5 131.9(4) . .
C3 C4 C5 122.2(4) . .
C21 C22 C17 121.2(4) . .
C21 C22 H22 119.4 . .
C17 C22 H22 119.4 . .
C24 C14 C13 121.0(5) 4_676 .
C24 C14 H14 119.5 4_676 .
C13 C14 H14 119.5 . .
C15 C25 C23 118.7(4) 4_475 .
C15 C25 H25 120.7 4_475 .
C23 C25 H25 120.7 . .
C13 C15 C25 120.8(4) . 4_676
C13 C15 H15 119.6 . .
C25 C15 H15 119.6 4_676 .
N2 C9 C10 112.4(4) . .
N2 C9 H9A 109.1 . .
C10 C9 H9A 109.1 . .
N2 C9 H9B 109.1 . .
C10 C9 H9B 109.1 . .
H9A C9 H9B 107.9 . .
C7 C8 H8A 109.5 . .
C7 C8 H8B 109.5 . .
H8A C8 H8B 109.5 . .
C7 C8 H8C 109.5 . .
H8A C8 H8C 109.5 . .
H8B C8 H8C 109.5 . .
C6 C5 C4 116.4(5) . .
C6 C5 H5 121.8 . .
C4 C5 H5 121.8 . .
C5 C6 C1 122.1(5) . .
C5 C6 H6 118.9 . .
C1 C6 H6 118.9 . .
C2 C1 C6 121.0(5) . .
C2 C1 H1 119.5 . .
C6 C1 H1 119.5 . .
C23 C24 C14 118.8(5) . 4_475
C23 C24 H24 120.6 . .
C14 C24 H24 120.6 4_475 .
C11 C10 C9 118.9(5) . .
C11 C10 H10A 107.6 . .
C9 C10 H10A 107.6 . .
C11 C10 H10B 107.6 . .
C9 C10 H10B 107.6 . .
H10A C10 H10B 107.0 . .
C10 C11 C11 116.2(7) . 3_776
C10 C11 H11A 108.2 . .
C11 C11 H11A 108.2 3_776 .
C10 C11 H11B 108.2 . .
C11 C11 H11B 108.2 3_776 .
H11A C11 H11B 107.4 . .

loop_
_geom_bond_atom_site_label_1
_geom_bond_atom_site_label_2
_geom_bond_distance
_geom_bond_site_symmetry_2
Zn1 O1 2.021(3) .
Zn1 N1 2.029(3) .
Zn1 O2 2.040(3) .
Zn1 O4 2.062(3) .
Zn1 O3 2.083(3) .
Zn1 Zn1 3.0725(10) 3_777
O3 C12 1.246(5) .
O4 C16 1.253(5) .
O1 C16 1.260(6) 3_777
C17 C22 1.390(6) .
C17 C18 1.391(6) .
C17 C16 1.498(6) .
N1 C7 1.317(5) .
N1 C3 1.403(5) .
O2 C12 1.263(5) 3_777
O5 C20 1.380(5) .
O5 C23 1.398(5) .
C13 C15 1.373(6) .
C13 C14 1.383(6) .
C13 C12 1.506(6) .
C18 C19 1.369(6) .
C18 H18 0.9300 .
C3 C2 1.383(6) .
C3 C4 1.394(6) .
C2 C1 1.385(7) .
C2 H2 0.9300 .
N2 C7 1.353(5) .
N2 C4 1.385(6) .
N2 C9 1.469(5) .
C20 C19 1.365(6) .
C20 C21 1.385(6) .
C12 O2 1.263(5) 3_777
C16 O1 1.260(6) 3_777
C21 C22 1.381(6) .
C21 H21 0.9300 .
C19 H19 0.9300 .
C7 C8 1.501(6) .
C23 C24 1.357(7) .
C23 C25 1.372(6) .
C4 C5 1.395(6) .
C22 H22 0.9300 .
C14 C24 1.378(6) 4_676
C14 H14 0.9300 .
C25 C15 1.383(6) 4_475
C25 H25 0.9300 .
C15 C25 1.383(6) 4_676
C15 H15 0.9300 .
C9 C10 1.509(8) .
C9 H9A 0.9700 .
C9 H9B 0.9700 .
C8 H8A 0.9600 .
C8 H8B 0.9600 .
C8 H8C 0.9600 .
C5 C6 1.367(8) .
C5 H5 0.9300 .
C6 C1 1.404(8) .
C6 H6 0.9300 .
C1 H1 0.9300 .
C24 C14 1.378(6) 4_475
C24 H24 0.9300 .
C10 C11 1.409(9) .
C10 H10A 0.9700 .
C10 H10B 0.9700 .
C11 C11 1.536(12) 3_776
C11 H11A 0.9700 .
C11 H11B 0.9700 .

loop_
_geom_torsion_atom_site_label_1
_geom_torsion_atom_site_label_2
_geom_torsion_atom_site_label_3
_geom_torsion_atom_site_label_4
_geom_torsion
_geom_torsion_site_symmetry_1
_geom_torsion_site_symmetry_4
O1 Zn1 O3 C12 68.3(4) . .
N1 Zn1 O3 C12 171.7(4) . .
O2 Zn1 O3 C12 -17.9(7) . .
O4 Zn1 O3 C12 -88.9(4) . .
Zn1 Zn1 O3 C12 -13.1(4) 3_777 .
O1 Zn1 O4 C16 -3.8(6) . .
N1 Zn1 O4 C16 169.1(4) . .
O2 Zn1 O4 C16 -86.1(4) . .
O3 Zn1 O4 C16 71.5(4) . .
Zn1 Zn1 O4 C16 -0.2(4) 3_777 .
N1 Zn1 O1 C16 -165.7(3) . 3_777
O2 Zn1 O1 C16 87.8(4) . 3_777
O4 Zn1 O1 C16 7.1(6) . 3_777
O3 Zn1 O1 C16 -68.6(4) . 3_777
Zn1 Zn1 O1 C16 3.5(3) 3_777 3_777
O1 Zn1 N1 C7 -153.3(4) . .
O2 Zn1 N1 C7 -57.4(4) . .
O4 Zn1 N1 C7 29.6(4) . .
O3 Zn1 N1 C7 118.7(4) . .
Zn1 Zn1 N1 C7 95.2(6) 3_777 .
O1 Zn1 N1 C3 58.4(4) . .
O2 Zn1 N1 C3 154.4(3) . .
O4 Zn1 N1 C3 -118.6(3) . .
O3 Zn1 N1 C3 -29.6(4) . .
Zn1 Zn1 N1 C3 -53.0(7) 3_777 .
O1 Zn1 O2 C12 -86.3(3) . 3_777
N1 Zn1 O2 C12 168.9(3) . 3_777
O4 Zn1 O2 C12 70.3(3) . 3_777
O3 Zn1 O2 C12 -1.3(5) . 3_777
Zn1 Zn1 O2 C12 -5.9(3) 3_777 3_777
C22 C17 C18 C19 -0.5(7) . .
C16 C17 C18 C19 178.2(4) . .
C7 N1 C3 C2 175.9(5) . .
Zn1 N1 C3 C2 -30.5(7) . .
C7 N1 C3 C4 -2.0(5) . .
Zn1 N1 C3 C4 151.5(3) . .
C4 C3 C2 C1 -0.5(8) . .
N1 C3 C2 C1 -178.2(5) . .
C23 O5 C20 C19 -162.0(5) . .
C23 O5 C20 C21 21.4(7) . .
Zn1 O3 C12 O2 23.6(7) . 3_777
Zn1 O3 C12 C13 -154.8(3) . .
C15 C13 C12 O3 166.6(4) . .
C14 C13 C12 O3 -11.6(6) . .
C15 C13 C12 O2 -11.9(6) . 3_777
C14 C13 C12 O2 169.9(4) . 3_777
Zn1 O4 C16 O1 -2.4(7) . 3_777
Zn1 O4 C16 C17 177.4(3) . .
C22 C17 C16 O1 -13.4(6) . 3_777
C18 C17 C16 O1 168.0(4) . 3_777
C22 C17 C16 O4 166.8(4) . .
C18 C17 C16 O4 -11.9(6) . .
O5 C20 C21 C22 175.8(5) . .
C19 C20 C21 C22 -0.5(7) . .
C17 C18 C19 C20 -1.9(7) . .
O5 C20 C19 C18 -174.3(4) . .
C21 C20 C19 C18 2.4(8) . .
C3 N1 C7 N2 1.5(5) . .
Zn1 N1 C7 N2 -151.1(3) . .
C3 N1 C7 C8 -174.7(4) . .
Zn1 N1 C7 C8 32.7(6) . .
C4 N2 C7 N1 -0.4(5) . .
C9 N2 C7 N1 173.9(4) . .
C4 N2 C7 C8 175.8(4) . .
C9 N2 C7 C8 -9.9(7) . .
C20 O5 C23 C24 -133.6(5) . .
C20 O5 C23 C25 52.5(7) . .
C7 N2 C4 C3 -0.9(5) . .
C9 N2 C4 C3 -175.3(4) . .
C7 N2 C4 C5 -178.4(5) . .
C9 N2 C4 C5 7.1(8) . .
C2 C3 C4 N2 -176.4(4) . .
N1 C3 C4 N2 1.8(5) . .
C2 C3 C4 C5 1.4(7) . .
N1 C3 C4 C5 179.6(4) . .
C20 C21 C22 C17 -1.9(7) . .
C18 C17 C22 C21 2.4(7) . .
C16 C17 C22 C21 -176.3(4) . .
C15 C13 C14 C24 -1.6(7) . 4_676
C12 C13 C14 C24 176.7(5) . 4_676
C24 C23 C25 C15 1.8(7) . 4_475
O5 C23 C25 C15 175.3(4) . 4_475
C14 C13 C15 C25 1.7(7) . 4_676
C12 C13 C15 C25 -176.5(4) . 4_676
C7 N2 C9 C10 -94.7(6) . .
C4 N2 C9 C10 78.6(6) . .
N2 C4 C5 C6 176.4(5) . .
C3 C4 C5 C6 -0.8(7) . .
C4 C5 C6 C1 -0.6(8) . .
C3 C2 C1 C6 -1.0(9) . .
C5 C6 C1 C2 1.6(10) . .
O5 C23 C24 C14 -175.8(5) . 4_475
C25 C23 C24 C14 -1.9(8) . 4_475
N2 C9 C10 C11 56.9(8) . .
C9 C10 C11 C11 -175.9(8) . 3_776
